data_4504418
loop_
_publ_author_name
'Zhou, Jian'
'Zhang, Yong'
'Bian, Guo-Qing'
'Zhu, Qin-Yu'
'Li, Chun-Ying'
'Dai, Jie'

_publ_section_title
;
 Solvothermal Synthesis of a Series of Telluridoindate Compounds
 Displaying Three Types of One-Dimensional Polymeric Anion Chains with the
 Formula {[InTe2]-}\\infty
;
_journal_issue 9
_journal_name_full 'Crystal Growth &amp; Design'
_journal_page_first 1889
_journal_paper_doi 10.1021/cg070552u
_journal_volume 7
_journal_year 2007
_chemical_formula_moiety '2(C6 H24 Fe N6), In4 Te8, C H4 N '
_chemical_formula_sum 'C13 H52 Fe2 In4 N13 Te8'
_chemical_formula_weight 1982.42
_chemical_name_systematic
; 
 ? 
;
_space_group_IT_number 2
_symmetry_cell_setting triclinic
_symmetry_space_group_name_Hall '-P 1'
_symmetry_space_group_name_H-M 'P -1'
_atom_sites_solution_hydrogens geom
_atom_sites_solution_primary direct
_atom_sites_solution_secondary difmap
_audit_creation_method SHELXL-97
_cell_angle_alpha 113.825(3)
_cell_angle_beta 90.170(2)
_cell_angle_gamma 102.773(2)
_cell_formula_units_Z 2
_cell_length_a 8.7193(12)
_cell_length_b 16.186(3)
_cell_length_c 17.674(3)
_cell_measurement_temperature 193(2)
_cell_measurement_theta_max 25.35
_cell_measurement_theta_min 3.13
_cell_volume 2213.4(6)
_computing_cell_refinement CrystalClear
_computing_data_collection CrystalClear
_computing_data_reduction CrystalStructure
_computing_structure_refinement 'SHELXL-97 (Sheldrick, 1997)'
_computing_structure_solution 'SHELXS-97 (Sheldrick, 1990)'
_diffrn_ambient_temperature 193(2)
_diffrn_detector_area_resol_mean 7.31
_diffrn_measured_fraction_theta_full 0.992
_diffrn_measured_fraction_theta_max 0.992
_diffrn_measurement_device_type 'Rigaku Mercury'
_diffrn_measurement_method \w
_diffrn_radiation_monochromator graphite
_diffrn_radiation_source 'fine-focus sealed tube'
_diffrn_radiation_type MoK\a
_diffrn_radiation_wavelength 0.71073
_diffrn_reflns_av_R_equivalents 0.0611
_diffrn_reflns_av_sigmaI/netI 0.0730
_diffrn_reflns_limit_h_max 10
_diffrn_reflns_limit_h_min -10
_diffrn_reflns_limit_k_max 16
_diffrn_reflns_limit_k_min -19
_diffrn_reflns_limit_l_max 21
_diffrn_reflns_limit_l_min -19
_diffrn_reflns_number 21740
_diffrn_reflns_theta_full 25.35
_diffrn_reflns_theta_max 25.35
_diffrn_reflns_theta_min 3.13
_exptl_absorpt_coefficient_mu 7.881
_exptl_absorpt_correction_T_max 0.736
_exptl_absorpt_correction_T_min 0.243
_exptl_absorpt_correction_type multi-scan
_exptl_absorpt_process_details 'Jacobson, R. (1998) Private communication'
_exptl_crystal_colour yellow
_exptl_crystal_density_diffrn 2.968
_exptl_crystal_density_method 'not measured'
_exptl_crystal_description block
_exptl_crystal_F_000 1762
_exptl_crystal_size_max 0.30
_exptl_crystal_size_mid 0.16
_exptl_crystal_size_min 0.04
_refine_diff_density_max 1.577
_refine_diff_density_min -1.439
_refine_diff_density_rms 0.275
_refine_ls_extinction_method none
_refine_ls_goodness_of_fit_ref 1.001
_refine_ls_hydrogen_treatment constr
_refine_ls_matrix_type full
_refine_ls_number_parameters 362
_refine_ls_number_reflns 8047
_refine_ls_number_restraints 0
_refine_ls_restrained_S_all 1.001
_refine_ls_R_factor_all 0.0641
_refine_ls_R_factor_gt 0.0464
_refine_ls_shift/su_max 0.000
_refine_ls_shift/su_mean 0.000
_refine_ls_structure_factor_coef Fsqd
_refine_ls_weighting_details 'calc w=1/[\s^2^(Fo^2^)+(0.0465P)^2^+8.2061P] where P=(Fo^2^+2Fc^2^)/3'
_refine_ls_weighting_scheme calc
_refine_ls_wR_factor_gt 0.1001
_refine_ls_wR_factor_ref 0.1117
_reflns_number_gt 6482
_reflns_number_total 8047
_reflns_threshold_expression >2sigma(I)
_cod_data_source_file cg070552usi20070618_115133.cif
_cod_data_source_block 5
_cod_depositor_comments
;
The following automatic conversions were performed:

'_symmetry_cell_setting' value 'Triclinic' changed to 'triclinic'
according to /home/saulius/struct/CIF-dictionaries/cif_core.dic
dictionary named 'cif_core.dic' version 2.4.1 from 2010-06-29.

Automatic conversion script
Id: cif_fix_values 1715 2011-07-08 13:25:40Z adriana 
;
_cod_original_cell_volume 2213.3(6)
_cod_original_sg_symbol_H-M P-1
_cod_database_code 4504418

loop_
_symmetry_equiv_pos_as_xyz
'x, y, z'
'-x, -y, -z'

loop_
_atom_site_label
_atom_site_type_symbol
_atom_site_fract_x
_atom_site_fract_y
_atom_site_fract_z
_atom_site_U_iso_or_equiv
_atom_site_adp_type
_atom_site_occupancy
_atom_site_symmetry_multiplicity
_atom_site_calc_flag
_atom_site_refinement_flags
Te5 Te 0.19872(8) 0.38505(5) 0.34885(4) 0.01731(16) Uani 1 1 d .
Te7 Te -0.14470(8) 0.12396(5) 0.35303(4) 0.01991(17) Uani 1 1 d .
Te8 Te -0.01973(8) -0.12459(5) 0.39198(4) 0.02032(17) Uani 1 1 d .
Te6 Te 0.34162(8) 0.15021(5) 0.40235(4) 0.02090(17) Uani 1 1 d .
Te4 Te 0.18525(9) 0.13611(5) 0.14015(4) 0.02461(18) Uani 1 1 d .
Te3 Te -0.13252(8) 0.32158(5) 0.11132(4) 0.01873(17) Uani 1 1 d .
Te2 Te 0.35808(8) 0.41619(5) 0.10256(5) 0.02599(19) Uani 1 1 d .
Te1 Te -0.00416(9) 0.61202(5) 0.11644(4) 0.02158(17) Uani 1 1 d .
In1 In 0.07024(9) 0.43796(5) 0.05235(4) 0.01868(18) Uani 1 1 d .
In2 In 0.15618(9) 0.31361(5) 0.17154(4) 0.01805(18) Uani 1 1 d .
In3 In 0.14288(9) 0.19320(5) 0.30824(4) 0.01754(17) Uani 1 1 d .
In4 In 0.04942(9) 0.06677(5) 0.43824(4) 0.01710(17) Uani 1 1 d .
Fe2 Fe 0.76885(17) 0.53753(10) 0.35760(9) 0.0171(3) Uani 1 1 d .
Fe1 Fe 0.43271(18) 0.88216(11) 0.14299(9) 0.0203(3) Uani 1 1 d .
N1 N 0.2379(9) 0.8924(6) 0.0688(5) 0.022(2) Uani 1 1 d .
H1A H 0.2552 0.9520 0.0721 0.026 Uiso 1 1 calc R
H1B H 0.2341 0.8522 0.0139 0.026 Uiso 1 1 calc R
N2 N 0.2393(11) 0.8813(7) 0.2229(5) 0.030(2) Uani 1 1 d .
H2A H 0.2041 0.8226 0.2213 0.036 Uiso 1 1 calc R
H2B H 0.2764 0.9218 0.2770 0.036 Uiso 1 1 calc R
N3 N 0.4067(12) 0.7293(7) 0.0855(5) 0.030(2) Uani 1 1 d .
H3A H 0.3014 0.6990 0.0767 0.036 Uiso 1 1 calc R
H3B H 0.4476 0.7120 0.0350 0.036 Uiso 1 1 calc R
N4 N 0.5974(11) 0.8674(6) 0.2297(6) 0.027(2) Uani 1 1 d .
H4A H 0.6867 0.9156 0.2459 0.032 Uiso 1 1 calc R
H4B H 0.5498 0.8686 0.2764 0.032 Uiso 1 1 calc R
N5 N 0.6158(11) 0.8943(7) 0.0576(5) 0.032(2) Uani 1 1 d .
H5A H 0.6727 0.8502 0.0485 0.039 Uiso 1 1 calc R
H5B H 0.5684 0.8849 0.0072 0.039 Uiso 1 1 calc R
N6 N 0.5250(11) 1.0352(6) 0.1905(5) 0.024(2) Uani 1 1 d .
H6A H 0.4419 1.0634 0.1987 0.029 Uiso 1 1 calc R
H6B H 0.5846 1.0572 0.2408 0.029 Uiso 1 1 calc R
N7 N 0.6799(10) 0.6076(6) 0.2865(5) 0.025(2) Uani 1 1 d .
H7A H 0.7635 0.6411 0.2711 0.030 Uiso 1 1 calc R
H7B H 0.6174 0.5638 0.2392 0.030 Uiso 1 1 calc R
N8 N 0.5760(10) 0.5871(6) 0.4314(5) 0.023(2) Uani 1 1 d .
H8A H 0.5126 0.5392 0.4407 0.028 Uiso 1 1 calc R
H8B H 0.6184 0.6346 0.4821 0.028 Uiso 1 1 calc R
N9 N 0.6166(10) 0.3991(6) 0.2781(5) 0.021(2) Uani 1 1 d .
H9A H 0.5121 0.4004 0.2833 0.026 Uiso 1 1 calc R
H9B H 0.6336 0.3847 0.2233 0.026 Uiso 1 1 calc R
N10 N 0.8107(10) 0.4526(6) 0.4232(5) 0.021(2) Uani 1 1 d .
H10A H 0.9070 0.4383 0.4125 0.026 Uiso 1 1 calc R
H10B H 0.8129 0.4860 0.4796 0.026 Uiso 1 1 calc R
N11 N 0.9803(10) 0.5379(6) 0.2928(5) 0.021(2) Uani 1 1 d .
H11A H 1.0276 0.4934 0.2952 0.025 Uiso 1 1 calc R
H11B H 0.9530 0.5233 0.2378 0.025 Uiso 1 1 calc R
N12 N 0.9380(10) 0.6651(6) 0.4491(5) 0.022(2) Uani 1 1 d .
H12A H 0.9120 0.7174 0.4499 0.027 Uiso 1 1 calc R
H12B H 0.9328 0.6664 0.5016 0.027 Uiso 1 1 calc R
N13 N 0.4423(13) 0.8838(7) 0.4029(6) 0.042(3) Uani 1 1 d .
C12 C 1.0989(13) 0.6637(8) 0.4249(6) 0.026(3) Uani 1 1 d .
H12C H 1.1417 0.6219 0.4427 0.031 Uiso 1 1 calc R
H12D H 1.1693 0.7271 0.4519 0.031 Uiso 1 1 calc R
C11 C 1.0911(11) 0.6290(7) 0.3303(6) 0.016(2) Uani 1 1 d .
H11C H 1.0555 0.6732 0.3129 0.019 Uiso 1 1 calc R
H11D H 1.1971 0.6242 0.3118 0.019 Uiso 1 1 calc R
C6 C 0.6226(14) 1.0584(8) 0.1309(7) 0.033(3) Uani 1 1 d .
H6C H 0.6916 1.1220 0.1588 0.039 Uiso 1 1 calc R
H6D H 0.5541 1.0563 0.0850 0.039 Uiso 1 1 calc R
C5 C 0.7218(13) 0.9887(8) 0.0969(7) 0.030(3) Uani 1 1 d .
H5C H 0.7866 1.0020 0.0553 0.036 Uiso 1 1 calc R
H5D H 0.7939 0.9930 0.1424 0.036 Uiso 1 1 calc R
C2 C 0.1062(13) 0.9091(9) 0.1949(7) 0.034(3) Uani 1 1 d .
H2C H 0.1283 0.9778 0.2174 0.040 Uiso 1 1 calc R
H2D H 0.0078 0.8864 0.2158 0.040 Uiso 1 1 calc R
C1 C 0.0860(12) 0.8684(7) 0.1017(6) 0.026(3) Uani 1 1 d .
H1C H 0.0480 0.7998 0.0797 0.032 Uiso 1 1 calc R
H1D H 0.0057 0.8925 0.0828 0.032 Uiso 1 1 calc R
C8 C 0.4808(13) 0.6205(9) 0.3858(7) 0.030(3) Uani 1 1 d .
H8C H 0.4247 0.6641 0.4253 0.036 Uiso 1 1 calc R
H8D H 0.4008 0.5672 0.3450 0.036 Uiso 1 1 calc R
C7 C 0.5876(13) 0.6700(8) 0.3405(7) 0.031(3) Uani 1 1 d .
H7C H 0.5223 0.6880 0.3066 0.037 Uiso 1 1 calc R
H7D H 0.6600 0.7273 0.3816 0.037 Uiso 1 1 calc R
C3 C 0.4916(14) 0.7033(8) 0.1414(7) 0.030(3) Uani 1 1 d .
H3C H 0.5198 0.6437 0.1088 0.036 Uiso 1 1 calc R
H3D H 0.4216 0.6942 0.1829 0.036 Uiso 1 1 calc R
C4 C 0.6399(13) 0.7777(8) 0.1859(7) 0.027(3) Uani 1 1 d .
H4C H 0.6910 0.7613 0.2263 0.032 Uiso 1 1 calc R
H4D H 0.7154 0.7824 0.1453 0.032 Uiso 1 1 calc R
C13 C 0.5323(14) 0.9796(8) 0.4579(7) 0.031(3) Uani 1 1 d .
C10 C 0.6826(13) 0.3650(8) 0.3949(6) 0.026(3) Uani 1 1 d .
H10C H 0.5856 0.3779 0.4214 0.031 Uiso 1 1 calc R
H10D H 0.7161 0.3188 0.4103 0.031 Uiso 1 1 calc R
C9 C 0.6507(14) 0.3276(7) 0.3017(6) 0.026(3) Uani 1 1 d .
H9C H 0.7441 0.3077 0.2753 0.031 Uiso 1 1 calc R
H9D H 0.5596 0.2726 0.2815 0.031 Uiso 1 1 calc R

loop_
_atom_site_aniso_label
_atom_site_aniso_U_11
_atom_site_aniso_U_22
_atom_site_aniso_U_33
_atom_site_aniso_U_23
_atom_site_aniso_U_13
_atom_site_aniso_U_12
Te5 0.0203(4) 0.0145(4) 0.0166(3) 0.0063(3) 0.0017(3) 0.0034(3)
Te7 0.0160(4) 0.0221(4) 0.0219(4) 0.0112(3) -0.0008(3) 0.0012(3)
Te8 0.0295(4) 0.0141(4) 0.0169(3) 0.0073(3) 0.0041(3) 0.0029(3)
Te6 0.0173(4) 0.0240(4) 0.0251(4) 0.0148(3) 0.0020(3) 0.0030(3)
Te4 0.0397(5) 0.0191(4) 0.0198(4) 0.0096(3) 0.0090(3) 0.0134(3)
Te3 0.0190(4) 0.0189(4) 0.0173(3) 0.0079(3) 0.0015(3) 0.0022(3)
Te2 0.0188(4) 0.0343(5) 0.0330(4) 0.0235(4) 0.0019(3) 0.0037(3)
Te1 0.0311(4) 0.0189(4) 0.0164(3) 0.0087(3) 0.0025(3) 0.0067(3)
In1 0.0218(4) 0.0188(4) 0.0183(4) 0.0106(3) 0.0011(3) 0.0048(3)
In2 0.0219(4) 0.0173(4) 0.0181(4) 0.0100(3) 0.0023(3) 0.0058(3)
In3 0.0212(4) 0.0160(4) 0.0173(4) 0.0092(3) 0.0029(3) 0.0038(3)
In4 0.0207(4) 0.0151(4) 0.0170(4) 0.0090(3) 0.0032(3) 0.0027(3)
Fe2 0.0163(8) 0.0174(8) 0.0185(7) 0.0083(6) 0.0035(6) 0.0041(6)
Fe1 0.0195(8) 0.0224(9) 0.0205(8) 0.0106(7) 0.0021(6) 0.0047(7)
N1 0.014(5) 0.029(5) 0.015(4) 0.004(4) 0.001(4) 0.002(4)
N2 0.028(6) 0.039(6) 0.020(5) 0.010(4) 0.003(4) 0.009(5)
N3 0.036(6) 0.035(6) 0.023(5) 0.016(4) 0.008(4) 0.006(5)
N4 0.020(5) 0.027(6) 0.031(5) 0.012(4) 0.001(4) 0.003(4)
N5 0.029(6) 0.044(7) 0.025(5) 0.011(5) 0.010(4) 0.015(5)
N6 0.029(5) 0.025(5) 0.016(4) 0.004(4) 0.001(4) 0.011(4)
N7 0.023(5) 0.031(6) 0.025(5) 0.015(4) 0.008(4) 0.010(4)
N8 0.019(5) 0.025(5) 0.025(5) 0.011(4) 0.009(4) 0.004(4)
N9 0.023(5) 0.025(5) 0.014(4) 0.007(4) -0.006(4) 0.005(4)
N10 0.019(5) 0.024(5) 0.019(4) 0.010(4) -0.002(4) -0.001(4)
N11 0.024(5) 0.026(5) 0.015(4) 0.008(4) 0.003(4) 0.011(4)
N12 0.024(5) 0.011(5) 0.026(5) 0.001(4) 0.000(4) 0.006(4)
N13 0.046(7) 0.036(7) 0.042(6) 0.010(5) 0.007(5) 0.020(6)
C12 0.025(6) 0.035(7) 0.020(6) 0.012(5) 0.008(5) 0.010(5)
C11 0.008(5) 0.017(6) 0.024(5) 0.011(4) 0.004(4) 0.001(4)
C6 0.034(7) 0.025(7) 0.037(7) 0.013(6) -0.004(6) 0.003(6)
C5 0.024(6) 0.028(7) 0.026(6) 0.008(5) 0.004(5) -0.009(5)
C2 0.021(6) 0.038(8) 0.048(8) 0.022(6) 0.011(6) 0.011(6)
C1 0.022(6) 0.011(6) 0.032(6) -0.001(5) -0.009(5) -0.006(5)
C8 0.025(6) 0.039(8) 0.037(7) 0.025(6) 0.004(5) 0.011(6)
C7 0.021(6) 0.026(7) 0.046(7) 0.018(6) -0.006(5) -0.001(5)
C3 0.036(7) 0.015(6) 0.038(7) 0.010(5) -0.005(5) 0.002(5)
C4 0.028(6) 0.026(7) 0.037(7) 0.022(5) 0.003(5) 0.008(5)
C13 0.033(7) 0.020(6) 0.040(7) 0.016(5) 0.010(5) -0.001(5)
C10 0.023(6) 0.036(7) 0.026(6) 0.022(5) 0.004(5) 0.002(5)
C9 0.041(7) 0.012(6) 0.016(5) -0.005(4) 0.010(5) 0.010(5)

loop_
_atom_type_symbol
_atom_type_description
_atom_type_scat_dispersion_real
_atom_type_scat_dispersion_imag
_atom_type_scat_source
C C 0.0033 0.0016 'International Tables Vol C Tables 4.2.6.8 and 6.1.1.4'
H H 0.0000 0.0000 'International Tables Vol C Tables 4.2.6.8 and 6.1.1.4'
In In -0.7276 1.3100 'International Tables Vol C Tables 4.2.6.8 and 6.1.1.4'
Fe Fe 0.3463 0.8444 'International Tables Vol C Tables 4.2.6.8 and 6.1.1.4'
N N 0.0061 0.0033 'International Tables Vol C Tables 4.2.6.8 and 6.1.1.4'
Te Te -0.5308 1.6751 'International Tables Vol C Tables 4.2.6.8 and 6.1.1.4'

loop_
_geom_angle_atom_site_label_1
_geom_angle_atom_site_label_2
_geom_angle_atom_site_label_3
_geom_angle
_geom_angle_site_symmetry_1
_geom_angle_site_symmetry_3
In3 Te5 In2 80.20(3) . .
In3 Te7 In4 81.64(3) . .
In4 Te8 In4 81.26(3) . 2_556
In3 Te6 In4 81.15(3) . .
In2 Te4 In3 82.31(3) . .
In2 Te3 In1 80.87(3) . .
In2 Te2 In1 81.09(3) . .
In1 Te1 In1 80.55(3) 2_565 .
Te1 In1 Te2 116.86(3) 2_565 .
Te1 In1 Te1 99.45(3) 2_565 .
Te2 In1 Te1 121.32(3) . .
Te1 In1 Te3 113.14(3) 2_565 .
Te2 In1 Te3 98.19(3) . .
Te1 In1 Te3 108.23(3) . .
Te4 In2 Te2 118.48(3) . .
Te4 In2 Te3 114.86(3) . .
Te2 In2 Te3 99.49(3) . .
Te4 In2 Te5 96.54(3) . .
Te2 In2 Te5 115.24(3) . .
Te3 In2 Te5 113.19(3) . .
Te7 In3 Te6 99.15(3) . .
Te7 In3 Te4 119.00(3) . .
Te6 In3 Te4 116.49(3) . .
Te7 In3 Te5 112.29(3) . .
Te6 In3 Te5 113.61(3) . .
Te4 In3 Te5 97.17(3) . .
Te8 In4 Te8 98.74(3) . 2_556
Te8 In4 Te7 114.60(3) . .
Te8 In4 Te7 115.46(3) 2_556 .
Te8 In4 Te6 117.55(3) . .
Te8 In4 Te6 113.83(3) 2_556 .
Te7 In4 Te6 97.74(3) . .
N11 Fe2 N10 99.0(3) . .
N11 Fe2 N9 101.6(3) . .
N10 Fe2 N9 78.0(3) . .
N11 Fe2 N8 160.7(3) . .
N10 Fe2 N8 95.0(3) . .
N9 Fe2 N8 94.2(3) . .
N11 Fe2 N12 78.3(3) . .
N10 Fe2 N12 92.5(3) . .
N9 Fe2 N12 170.4(3) . .
N8 Fe2 N12 87.9(3) . .
N11 Fe2 N7 89.0(3) . .
N10 Fe2 N7 169.3(3) . .
N9 Fe2 N7 93.4(3) . .
N8 Fe2 N7 79.1(3) . .
N12 Fe2 N7 96.2(3) . .
N2 Fe1 N4 92.2(3) . .
N2 Fe1 N1 78.6(3) . .
N4 Fe1 N1 170.7(3) . .
N2 Fe1 N3 96.3(4) . .
N4 Fe1 N3 79.2(3) . .
N1 Fe1 N3 100.1(3) . .
N2 Fe1 N6 98.1(3) . .
N4 Fe1 N6 94.1(3) . .
N1 Fe1 N6 88.7(3) . .
N3 Fe1 N6 164.3(3) . .
N2 Fe1 N5 173.1(4) . .
N4 Fe1 N5 93.6(3) . .
N1 Fe1 N5 95.6(3) . .
N3 Fe1 N5 88.3(4) . .
N6 Fe1 N5 77.9(3) . .
C1 N1 Fe1 109.1(6) . .
C1 N1 H1A 109.9 . .
Fe1 N1 H1A 109.9 . .
C1 N1 H1B 109.9 . .
Fe1 N1 H1B 109.9 . .
H1A N1 H1B 108.3 . .
C2 N2 Fe1 110.7(7) . .
C2 N2 H2A 109.5 . .
Fe1 N2 H2A 109.5 . .
C2 N2 H2B 109.5 . .
Fe1 N2 H2B 109.5 . .
H2A N2 H2B 108.1 . .
C3 N3 Fe1 109.1(7) . .
C3 N3 H3A 109.9 . .
Fe1 N3 H3A 109.9 . .
C3 N3 H3B 109.9 . .
Fe1 N3 H3B 109.9 . .
H3A N3 H3B 108.3 . .
C4 N4 Fe1 107.8(6) . .
C4 N4 H4A 110.1 . .
Fe1 N4 H4A 110.1 . .
C4 N4 H4B 110.1 . .
Fe1 N4 H4B 110.1 . .
H4A N4 H4B 108.5 . .
C5 N5 Fe1 108.1(6) . .
C5 N5 H5A 110.1 . .
Fe1 N5 H5A 110.1 . .
C5 N5 H5B 110.1 . .
Fe1 N5 H5B 110.1 . .
H5A N5 H5B 108.4 . .
C6 N6 Fe1 110.2(6) . .
C6 N6 H6A 109.6 . .
Fe1 N6 H6A 109.6 . .
C6 N6 H6B 109.6 . .
Fe1 N6 H6B 109.6 . .
H6A N6 H6B 108.1 . .
C7 N7 Fe2 108.1(6) . .
C7 N7 H7A 110.1 . .
Fe2 N7 H7A 110.1 . .
C7 N7 H7B 110.1 . .
Fe2 N7 H7B 110.1 . .
H7A N7 H7B 108.4 . .
C8 N8 Fe2 109.6(6) . .
C8 N8 H8A 109.7 . .
Fe2 N8 H8A 109.7 . .
C8 N8 H8B 109.7 . .
Fe2 N8 H8B 109.7 . .
H8A N8 H8B 108.2 . .
C9 N9 Fe2 110.7(6) . .
C9 N9 H9A 109.5 . .
Fe2 N9 H9A 109.5 . .
C9 N9 H9B 109.5 . .
Fe2 N9 H9B 109.5 . .
H9A N9 H9B 108.1 . .
C10 N10 Fe2 110.0(6) . .
C10 N10 H10A 109.7 . .
Fe2 N10 H10A 109.7 . .
C10 N10 H10B 109.7 . .
Fe2 N10 H10B 109.7 . .
H10A N10 H10B 108.2 . .
C11 N11 Fe2 110.5(6) . .
C11 N11 H11A 109.5 . .
Fe2 N11 H11A 109.5 . .
C11 N11 H11B 109.5 . .
Fe2 N11 H11B 109.5 . .
H11A N11 H11B 108.1 . .
C12 N12 Fe2 108.9(6) . .
C12 N12 H12A 109.9 . .
Fe2 N12 H12A 109.9 . .
C12 N12 H12B 109.9 . .
Fe2 N12 H12B 109.9 . .
H12A N12 H12B 108.3 . .
N12 C12 C11 108.2(8) . .
N12 C12 H12C 110.1 . .
C11 C12 H12C 110.1 . .
N12 C12 H12D 110.1 . .
C11 C12 H12D 110.1 . .
H12C C12 H12D 108.4 . .
N11 C11 C12 108.6(8) . .
N11 C11 H11C 110.0 . .
C12 C11 H11C 110.0 . .
N11 C11 H11D 110.0 . .
C12 C11 H11D 110.0 . .
H11C C11 H11D 108.4 . .
N6 C6 C5 108.5(9) . .
N6 C6 H6C 110.0 . .
C5 C6 H6C 110.0 . .
N6 C6 H6D 110.0 . .
C5 C6 H6D 110.0 . .
H6C C6 H6D 108.4 . .
N5 C5 C6 108.8(9) . .
N5 C5 H5C 109.9 . .
C6 C5 H5C 109.9 . .
N5 C5 H5D 109.9 . .
C6 C5 H5D 109.9 . .
H5C C5 H5D 108.3 . .
N2 C2 C1 109.2(9) . .
N2 C2 H2C 109.8 . .
C1 C2 H2C 109.8 . .
N2 C2 H2D 109.8 . .
C1 C2 H2D 109.8 . .
H2C C2 H2D 108.3 . .
N1 C1 C2 110.7(8) . .
N1 C1 H1C 109.5 . .
C2 C1 H1C 109.5 . .
N1 C1 H1D 109.5 . .
C2 C1 H1D 109.5 . .
H1C C1 H1D 108.1 . .
N8 C8 C7 110.1(9) . .
N8 C8 H8C 109.6 . .
C7 C8 H8C 109.6 . .
N8 C8 H8D 109.6 . .
C7 C8 H8D 109.6 . .
H8C C8 H8D 108.1 . .
N7 C7 C8 109.6(9) . .
N7 C7 H7C 109.7 . .
C8 C7 H7C 109.7 . .
N7 C7 H7D 109.7 . .
C8 C7 H7D 109.7 . .
H7C C7 H7D 108.2 . .
N3 C3 C4 111.0(9) . .
N3 C3 H3C 109.4 . .
C4 C3 H3C 109.4 . .
N3 C3 H3D 109.4 . .
C4 C3 H3D 109.4 . .
H3C C3 H3D 108.0 . .
N4 C4 C3 108.9(9) . .
N4 C4 H4C 109.9 . .
C3 C4 H4C 109.9 . .
N4 C4 H4D 109.9 . .
C3 C4 H4D 109.9 . .
H4C C4 H4D 108.3 . .
N13 C13 C13 113.7(11) . 2_676
N10 C10 C9 107.7(8) . .
N10 C10 H10C 110.2 . .
C9 C10 H10C 110.2 . .
N10 C10 H10D 110.2 . .
C9 C10 H10D 110.2 . .
H10C C10 H10D 108.5 . .
N9 C9 C10 110.3(8) . .
N9 C9 H9C 109.6 . .
C10 C9 H9C 109.6 . .
N9 C9 H9D 109.6 . .
C10 C9 H9D 109.6 . .
H9C C9 H9D 108.1 . .

loop_
_geom_bond_atom_site_label_1
_geom_bond_atom_site_label_2
_geom_bond_distance
_geom_bond_site_symmetry_2
Te5 In3 2.8147(11) .
Te5 In2 2.8586(10) .
Te7 In3 2.7670(10) .
Te7 In4 2.7917(10) .
Te8 In4 2.7839(11) .
Te8 In4 2.7910(10) 2_556
Te6 In3 2.7757(10) .
Te6 In4 2.8102(10) .
Te4 In2 2.7678(11) .
Te4 In3 2.7849(10) .
Te3 In2 2.7793(10) .
Te3 In1 2.8079(10) .
Te2 In2 2.7745(10) .
Te2 In1 2.8002(10) .
Te1 In1 2.7784(10) 2_565
Te1 In1 2.8062(11) .
In1 Te1 2.7784(10) 2_565
In4 Te8 2.7910(10) 2_556
Fe2 N11 2.173(8) .
Fe2 N10 2.207(8) .
Fe2 N9 2.211(9) .
Fe2 N8 2.222(8) .
Fe2 N12 2.235(8) .
Fe2 N7 2.235(9) .
Fe1 N2 2.204(9) .
Fe1 N4 2.214(9) .
Fe1 N1 2.218(8) .
Fe1 N3 2.219(10) .
Fe1 N6 2.219(9) .
Fe1 N5 2.232(9) .
N1 C1 1.484(13) .
N1 H1A 0.9200 .
N1 H1B 0.9200 .
N2 C2 1.484(14) .
N2 H2A 0.9200 .
N2 H2B 0.9200 .
N3 C3 1.474(14) .
N3 H3A 0.9200 .
N3 H3B 0.9200 .
N4 C4 1.476(14) .
N4 H4A 0.9200 .
N4 H4B 0.9200 .
N5 C5 1.479(14) .
N5 H5A 0.9200 .
N5 H5B 0.9200 .
N6 C6 1.470(14) .
N6 H6A 0.9200 .
N6 H6B 0.9200 .
N7 C7 1.471(14) .
N7 H7A 0.9200 .
N7 H7B 0.9200 .
N8 C8 1.475(13) .
N8 H8A 0.9200 .
N8 H8B 0.9200 .
N9 C9 1.464(13) .
N9 H9A 0.9200 .
N9 H9B 0.9200 .
N10 C10 1.495(14) .
N10 H10A 0.9200 .
N10 H10B 0.9200 .
N11 C11 1.457(13) .
N11 H11A 0.9200 .
N11 H11B 0.9200 .
N12 C12 1.470(13) .
N12 H12A 0.9200 .
N12 H12B 0.9200 .
N13 C13 1.484(15) .
C12 C11 1.530(14) .
C12 H12C 0.9900 .
C12 H12D 0.9900 .
C11 H11C 0.9900 .
C11 H11D 0.9900 .
C6 C5 1.506(16) .
C6 H6C 0.9900 .
C6 H6D 0.9900 .
C5 H5C 0.9900 .
C5 H5D 0.9900 .
C2 C1 1.499(15) .
C2 H2C 0.9900 .
C2 H2D 0.9900 .
C1 H1C 0.9900 .
C1 H1D 0.9900 .
C8 C7 1.530(15) .
C8 H8C 0.9900 .
C8 H8D 0.9900 .
C7 H7C 0.9900 .
C7 H7D 0.9900 .
C3 C4 1.510(15) .
C3 H3C 0.9900 .
C3 H3D 0.9900 .
C4 H4C 0.9900 .
C4 H4D 0.9900 .
C13 C13 1.53(2) 2_676
C10 C9 1.508(14) .
C10 H10C 0.9900 .
C10 H10D 0.9900 .
C9 H9C 0.9900 .
C9 H9D 0.9900 .

loop_
_geom_torsion_atom_site_label_1
_geom_torsion_atom_site_label_2
_geom_torsion_atom_site_label_3
_geom_torsion_atom_site_label_4
_geom_torsion
_geom_torsion_site_symmetry_1
_geom_torsion_site_symmetry_4
In2 Te2 In1 Te1 -125.66(4) . 2_565
In2 Te2 In1 Te1 112.76(4) . .
In2 Te2 In1 Te3 -4.46(3) . .
In1 Te1 In1 Te1 0.0 2_565 2_565
In1 Te1 In1 Te2 129.60(4) 2_565 .
In1 Te1 In1 Te3 -118.31(4) 2_565 .
In2 Te3 In1 Te1 128.37(3) . 2_565
In2 Te3 In1 Te2 4.46(3) . .
In2 Te3 In1 Te1 -122.44(3) . .
In3 Te4 In2 Te2 138.09(4) . .
In3 Te4 In2 Te3 -104.65(3) . .
In3 Te4 In2 Te5 14.69(3) . .
In1 Te2 In2 Te4 129.67(4) . .
In1 Te2 In2 Te3 4.53(3) . .
In1 Te2 In2 Te5 -116.82(3) . .
In1 Te3 In2 Te4 -132.13(3) . .
In1 Te3 In2 Te2 -4.52(3) . .
In1 Te3 In2 Te5 118.30(3) . .
In3 Te5 In2 Te4 -14.62(3) . .
In3 Te5 In2 Te2 -140.39(4) . .
In3 Te5 In2 Te3 106.01(3) . .
In4 Te7 In3 Te6 -4.37(3) . .
In4 Te7 In3 Te4 122.91(4) . .
In4 Te7 In3 Te5 -124.67(3) . .
In4 Te6 In3 Te7 4.35(3) . .
In4 Te6 In3 Te4 -124.62(4) . .
In4 Te6 In3 Te5 123.67(3) . .
In2 Te4 In3 Te7 105.51(4) . .
In2 Te4 In3 Te6 -135.85(4) . .
In2 Te4 In3 Te5 -14.95(3) . .
In2 Te5 In3 Te7 -110.88(3) . .
In2 Te5 In3 Te6 137.61(3) . .
In2 Te5 In3 Te4 14.55(3) . .
In4 Te8 In4 Te8 0.0 2_556 2_556
In4 Te8 In4 Te7 -123.28(4) 2_556 .
In4 Te8 In4 Te6 122.77(4) 2_556 .
In3 Te7 In4 Te8 -120.83(3) . .
In3 Te7 In4 Te8 125.39(4) . 2_556
In3 Te7 In4 Te6 4.30(3) . .
In3 Te6 In4 Te8 118.71(4) . .
In3 Te6 In4 Te8 -126.60(4) . 2_556
In3 Te6 In4 Te7 -4.30(3) . .
N2 Fe1 N1 C1 -14.6(7) . .
N3 Fe1 N1 C1 79.9(7) . .
N6 Fe1 N1 C1 -113.1(7) . .
N5 Fe1 N1 C1 169.2(7) . .
N4 Fe1 N2 C2 168.7(8) . .
N1 Fe1 N2 C2 -12.9(8) . .
N3 Fe1 N2 C2 -112.0(8) . .
N6 Fe1 N2 C2 74.2(8) . .
N2 Fe1 N3 C3 -83.1(7) . .
N4 Fe1 N3 C3 8.0(7) . .
N1 Fe1 N3 C3 -162.6(7) . .
N6 Fe1 N3 C3 73.8(14) . .
N5 Fe1 N3 C3 102.0(7) . .
N2 Fe1 N4 C4 116.5(7) . .
N3 Fe1 N4 C4 20.5(6) . .
N6 Fe1 N4 C4 -145.2(7) . .
N5 Fe1 N4 C4 -67.1(7) . .
N4 Fe1 N5 C5 -75.7(7) . .
N1 Fe1 N5 C5 105.3(7) . .
N3 Fe1 N5 C5 -154.7(8) . .
N6 Fe1 N5 C5 17.8(7) . .
N2 Fe1 N6 C6 -161.7(7) . .
N4 Fe1 N6 C6 105.4(7) . .
N1 Fe1 N6 C6 -83.4(7) . .
N3 Fe1 N6 C6 41.4(15) . .
N5 Fe1 N6 C6 12.6(7) . .
N11 Fe2 N7 C7 -146.8(7) . .
N10 Fe2 N7 C7 75.2(19) . .
N9 Fe2 N7 C7 111.7(7) . .
N8 Fe2 N7 C7 18.1(7) . .
N12 Fe2 N7 C7 -68.6(7) . .
N11 Fe2 N8 C8 63.2(13) . .
N10 Fe2 N8 C8 -160.4(7) . .
N9 Fe2 N8 C8 -82.1(7) . .
N12 Fe2 N8 C8 107.3(7) . .
N7 Fe2 N8 C8 10.6(7) . .
N11 Fe2 N9 C9 85.6(7) . .
N10 Fe2 N9 C9 -11.2(6) . .
N8 Fe2 N9 C9 -105.4(7) . .
N7 Fe2 N9 C9 175.3(7) . .
N11 Fe2 N10 C10 -117.6(7) . .
N9 Fe2 N10 C10 -17.6(6) . .
N8 Fe2 N10 C10 75.7(7) . .
N12 Fe2 N10 C10 163.8(7) . .
N7 Fe2 N10 C10 20(2) . .
N10 Fe2 N11 C11 -107.2(6) . .
N9 Fe2 N11 C11 173.3(6) . .
N8 Fe2 N11 C11 28.8(13) . .
N12 Fe2 N11 C11 -16.5(6) . .
N7 Fe2 N11 C11 80.0(6) . .
N11 Fe2 N12 C12 -14.0(6) . .
N10 Fe2 N12 C12 84.6(7) . .
N8 Fe2 N12 C12 179.5(7) . .
N7 Fe2 N12 C12 -101.7(7) . .
Fe2 N12 C12 C11 40.7(10) . .
Fe2 N11 C11 C12 43.6(9) . .
N12 C12 C11 N11 -56.7(11) . .
Fe1 N6 C6 C5 -40.6(10) . .
Fe1 N5 C5 C6 -45.3(10) . .
N6 C6 C5 N5 58.1(11) . .
Fe1 N2 C2 C1 38.2(11) . .
Fe1 N1 C1 C2 40.2(10) . .
N2 C2 C1 N1 -52.7(12) . .
Fe2 N8 C8 C7 -37.1(11) . .
Fe2 N7 C7 C8 -43.4(10) . .
N8 C8 C7 N7 55.1(12) . .
Fe1 N3 C3 C4 -35.3(11) . .
Fe1 N4 C4 C3 -45.4(9) . .
N3 C3 C4 N4 55.3(12) . .
Fe2 N10 C10 C9 42.8(10) . .
Fe2 N9 C9 C10 38.4(10) . .
N10 C10 C9 N9 -54.1(12) . .
